data_2242252
loop_
_publ_author_name
'Rivera, Augusto'
'Miranda-Carvajal, Ingrid'
'R\'ios-Motta, Jaime'
'Bolte, Michael'

_publ_section_title
;
 Crystal structure of 1,3-bis[(<i>E</i>)-benzylideneamino]propan-2-ol
;
_journal_coeditor_code SJ5523
_journal_issue 4
_journal_name_full 'Acta Crystallographica Section E'
_journal_page_first 627
_journal_page_last 629
_journal_paper_doi 10.1107/S2056989017004741
_journal_volume 73
_journal_year 2017
_chemical_formula_iupac 'C17 H18 N2 O'
_chemical_formula_moiety 'C17 H18 N2 O'
_chemical_formula_sum 'C17 H18 N2 O'
_chemical_formula_weight 266.33
_chemical_name_systematic
;
1,3-Bis[(<i>E</i>)-benzylideneamino)propan-2-ol
;
_space_group_crystal_system orthorhombic
_space_group_IT_number 61
_space_group_name_Hall '-P 2ac 2ab'
_space_group_name_H-M_alt 'P b c a'
_symmetry_space_group_name_Hall '-P 2ac 2ab'
_symmetry_space_group_name_H-M 'P b c a'
_atom_sites_solution_hydrogens mixed
_audit_creation_method SHELXL-2014/7
_cell_angle_alpha 90
_cell_angle_beta 90
_cell_angle_gamma 90
_cell_formula_units_Z 8
_cell_length_a 16.4313(7)
_cell_length_b 7.1909(3)
_cell_length_c 24.7345(11)
_cell_measurement_reflns_used 24714
_cell_measurement_temperature 173(2)
_cell_measurement_theta_max 25.49
_cell_measurement_theta_min 2.06
_cell_volume 2922.5(2)
_computing_cell_refinement
;
X-Area (Stoe & Cie, 2001)
;
_computing_data_collection
;
X-Area (Stoe & Cie, 2001)
;
_computing_data_reduction
;
X-Area (Stoe & Cie, 2001)
;
_computing_molecular_graphics
;
XP in SHELXTL-Plus (Sheldrick, 2008)
;
_computing_structure_refinement
;
SHELXL-2014/7 (Sheldrick, 2015)
;
_computing_structure_solution
;
SHELXS-2014/7 (Sheldrick, 2008)
;
_diffrn_ambient_temperature 173(2)
_diffrn_measured_fraction_theta_full 0.997
_diffrn_measured_fraction_theta_max 0.995
_diffrn_measurement_device_type 'STOE IPDS II two-circle'
_diffrn_measurement_method \w
_diffrn_radiation_type MoK\a
_diffrn_radiation_wavelength 0.71073
_diffrn_reflns_av_R_equivalents 0.0535
_diffrn_reflns_limit_h_max 19
_diffrn_reflns_limit_h_min -18
_diffrn_reflns_limit_k_max 8
_diffrn_reflns_limit_k_min -8
_diffrn_reflns_limit_l_max 29
_diffrn_reflns_limit_l_min -29
_diffrn_reflns_number 25768
_diffrn_reflns_theta_full 25.000
_diffrn_reflns_theta_max 25.027
_diffrn_reflns_theta_min 2.061
_exptl_absorpt_coefficient_mu 0.076
_exptl_absorpt_correction_T_max 1.000
_exptl_absorpt_correction_T_min 0.742
_exptl_absorpt_correction_type multi-scan
_exptl_absorpt_process_details
;
(X-Area; Stoe & Cie, 2001)
;
_exptl_crystal_colour colourless
_exptl_crystal_density_diffrn 1.211
_exptl_crystal_description block
_exptl_crystal_F_000 1136
_exptl_crystal_size_max 0.240
_exptl_crystal_size_mid 0.220
_exptl_crystal_size_min 0.180
_refine_diff_density_max 0.238
_refine_diff_density_min -0.207
_refine_ls_extinction_method none
_refine_ls_goodness_of_fit_ref 1.103
_refine_ls_hydrogen_treatment mixed
_refine_ls_matrix_type full
_refine_ls_number_parameters 276
_refine_ls_number_reflns 2574
_refine_ls_number_restraints 84
_refine_ls_restrained_S_all 1.090
_refine_ls_R_factor_all 0.0582
_refine_ls_R_factor_gt 0.0464
_refine_ls_shift/su_max 0.001
_refine_ls_shift/su_mean 0.000
_refine_ls_structure_factor_coef Fsqd
_refine_ls_weighting_details 'w=1/[\s^2^(Fo^2^)+(0.0542P)^2^+0.6390P] where P=(Fo^2^+2Fc^2^)/3'
_refine_ls_weighting_scheme calc
_refine_ls_wR_factor_gt 0.1049
_refine_ls_wR_factor_ref 0.1106
_reflns_number_gt 2200
_reflns_number_total 2574
_reflns_threshold_expression 'I > 2\s(I)'
_cod_data_source_file sj5523sup1.cif
_cod_data_source_block I
_cod_database_code 2242252
_shelx_space_group_comment
;
The symmetry employed for this shelxl refinement is uniquely defined
by the following loop, which should always be used as a source of
symmetry information in preference to the above space-group names.
They are only intended as comments.
;
_shelx_estimated_absorpt_t_min 0.982
_shelx_estimated_absorpt_t_max 0.986

loop_
_space_group_symop_operation_xyz
'x, y, z'
'-x+1/2, -y, z+1/2'
'-x, y+1/2, -z+1/2'
'x+1/2, -y+1/2, -z'
'-x, -y, -z'
'x-1/2, y, -z-1/2'
'x, -y-1/2, z-1/2'
'-x-1/2, y-1/2, z'

loop_
_atom_site_type_symbol
_atom_site_label
_atom_site_fract_x
_atom_site_fract_y
_atom_site_fract_z
_atom_site_U_iso_or_equiv
_atom_site_adp_type
_atom_site_calc_flag
_atom_site_occupancy
_atom_site_disorder_assembly
_atom_site_disorder_group
O O1 0.63353(8) 0.70433(16) 0.38320(5) 0.0509(4) Uani d 1 . .
H H1 0.6763(14) 0.763(3) 0.3660(9) 0.075(7) Uiso d 1 . .
N N1 0.74117(8) 0.41062(18) 0.33137(5) 0.0392(3) Uani d 1 . .
C C1 0.73647(10) 0.4889(2) 0.28545(6) 0.0364(4) Uani d 1 . .
H H1A 0.6840 0.5185 0.2718 0.044 Uiso calc 1 . .
C C2 0.66704(11) 0.3836(2) 0.36223(7) 0.0470(4) Uani d 1 . .
H H2A 0.6668 0.2584 0.3789 0.056 Uiso calc 0.851(4) A 1
H H2B 0.6190 0.3942 0.3383 0.056 Uiso calc 0.851(4) A 1
H H2C 0.6278 0.3353 0.3353 0.056 Uiso calc 0.149(4) A 2
H H2D 0.6797 0.2768 0.3861 0.056 Uiso calc 0.149(4) A 2
C C3 0.66388(15) 0.5357(3) 0.40687(9) 0.0350(5) Uani d 0.851(4) A 1
H H3 0.7194 0.5566 0.4222 0.042 Uiso calc 0.851(4) A 1
C C4 0.60471(12) 0.4859(3) 0.45148(8) 0.0394(6) Uani d 0.851(4) A 1
H H4A 0.6007 0.5912 0.4771 0.047 Uiso calc 0.851(4) A 1
H H4B 0.5501 0.4654 0.4356 0.047 Uiso calc 0.851(4) A 1
N N2 0.62980(16) 0.3185(3) 0.48085(10) 0.0391(5) Uani d 0.851(4) A 1
C C5 0.57527(15) 0.2327(3) 0.50643(8) 0.0361(5) Uani d 0.851(4) A 1
H H5 0.5210 0.2773 0.5038 0.043 Uiso calc 0.851(4) A 1
C C21 0.5901(2) 0.0675(5) 0.54025(17) 0.0352(7) Uani d 0.851(4) A 1
C C22 0.6613(3) -0.0353(9) 0.5350(3) 0.0425(15) Uani d 0.851(4) A 1
H H22 0.7005 -0.0016 0.5085 0.051 Uiso calc 0.851(4) A 1
C C23 0.6751(4) -0.1864(10) 0.5681(3) 0.0544(14) Uani d 0.851(4) A 1
H H23 0.7232 -0.2582 0.5639 0.065 Uiso calc 0.851(4) A 1
C C24 0.6186(3) -0.2338(6) 0.6078(2) 0.0561(10) Uani d 0.851(4) A 1
H H24 0.6295 -0.3338 0.6318 0.067 Uiso calc 0.851(4) A 1
C C25 0.5473(3) -0.1359(6) 0.61203(15) 0.0503(10) Uani d 0.851(4) A 1
H H25 0.5080 -0.1711 0.6383 0.060 Uiso calc 0.851(4) A 1
C C26 0.53203(18) 0.0143(5) 0.57820(13) 0.0409(7) Uani d 0.851(4) A 1
H H26 0.4822 0.0805 0.5809 0.049 Uiso calc 0.851(4) A 1
C C11 0.80792(10) 0.5363(2) 0.25222(6) 0.0356(4) Uani d 1 . .
C C12 0.88687(10) 0.4938(2) 0.26791(7) 0.0440(4) Uani d 1 . .
H H12 0.8961 0.4264 0.3004 0.053 Uiso calc 1 . .
C C13 0.95204(11) 0.5492(3) 0.23646(7) 0.0499(5) Uani d 1 . .
H H13 1.0058 0.5180 0.2472 0.060 Uiso calc 1 . .
C C14 0.93971(12) 0.6499(2) 0.18938(7) 0.0477(4) Uani d 1 . .
H H14 0.9848 0.6897 0.1683 0.057 Uiso calc 1 . .
C C15 0.86123(12) 0.6919(2) 0.17337(7) 0.0474(4) Uani d 1 . .
H H15 0.8522 0.7605 0.1411 0.057 Uiso calc 1 . .
C C16 0.79573(11) 0.6343(2) 0.20430(6) 0.0412(4) Uani d 1 . .
H H16 0.7419 0.6619 0.1927 0.049 Uiso calc 1 . .
C C3' 0.6215(9) 0.4977(16) 0.3939(5) 0.042(3) Uani d 0.149(4) A 2
H H3' 0.5637 0.4580 0.3990 0.050 Uiso calc 0.149(4) A 2
C C4' 0.6731(7) 0.4957(14) 0.4447(5) 0.040(3) Uani d 0.149(4) A 2
H H4'1 0.7295 0.5323 0.4356 0.049 Uiso calc 0.149(4) A 2
H H4'2 0.6512 0.5870 0.4709 0.049 Uiso calc 0.149(4) A 2
N N2' 0.6732(9) 0.3067(15) 0.4696(4) 0.044(3) Uani d 0.149(4) A 2
C C5' 0.6203(12) 0.283(2) 0.5052(6) 0.041(3) Uani d 0.149(4) A 2
H H5' 0.5840 0.3821 0.5129 0.049 Uiso calc 0.149(4) A 2
C C21' 0.6110(12) 0.104(2) 0.5364(9) 0.032(4) Uani d 0.149(4) A 2
C C22' 0.6731(19) -0.025(5) 0.5415(17) 0.035(5) Uani d 0.149(4) A 2
H H22' 0.7195 -0.0144 0.5188 0.042 Uiso calc 0.149(4) A 2
C C23' 0.6693(15) -0.169(5) 0.5788(14) 0.039(5) Uani d 0.149(4) A 2
H H23' 0.7164 -0.2393 0.5873 0.047 Uiso calc 0.149(4) A 2
C C24' 0.5946(13) -0.208(4) 0.6038(14) 0.048(6) Uani d 0.149(4) A 2
H H24' 0.5856 -0.3222 0.6219 0.057 Uiso calc 0.149(4) A 2
C C25' 0.5353(11) -0.075(3) 0.6010(8) 0.034(4) Uani d 0.149(4) A 2
H H25' 0.4873 -0.0892 0.6221 0.040 Uiso calc 0.149(4) A 2
C C26' 0.5437(12) 0.079(3) 0.5682(9) 0.040(4) Uani d 0.149(4) A 2
H H26' 0.5019 0.1705 0.5676 0.048 Uiso calc 0.149(4) A 2

loop_
_atom_site_aniso_label
_atom_site_aniso_U_11
_atom_site_aniso_U_22
_atom_site_aniso_U_33
_atom_site_aniso_U_12
_atom_site_aniso_U_13
_atom_site_aniso_U_23
O1 0.0560(8) 0.0352(6) 0.0615(8) 0.0078(6) 0.0122(6) 0.0145(6)
N1 0.0464(8) 0.0304(6) 0.0409(7) -0.0005(6) 0.0045(6) 0.0015(6)
C1 0.0401(9) 0.0291(7) 0.0402(9) 0.0019(6) -0.0012(7) -0.0004(6)
C2 0.0511(10) 0.0366(9) 0.0534(10) 0.0021(8) 0.0146(8) 0.0083(8)
C3 0.0352(12) 0.0296(10) 0.0401(12) -0.0021(9) -0.0030(10) 0.0047(9)
C4 0.0412(13) 0.0369(10) 0.0400(10) 0.0021(8) 0.0023(8) 0.0030(8)
N2 0.0373(13) 0.0433(11) 0.0367(13) -0.0005(10) 0.0011(11) 0.0064(9)
C5 0.0352(11) 0.0372(11) 0.0360(10) -0.0012(10) -0.0007(9) -0.0028(8)
C21 0.0364(18) 0.0357(14) 0.0334(15) -0.0080(12) -0.0046(13) -0.0033(11)
C22 0.044(2) 0.0458(18) 0.038(2) -0.0041(18) -0.003(2) -0.0014(17)
C23 0.066(2) 0.044(2) 0.053(3) 0.0077(14) -0.0057(16) -0.003(2)
C24 0.068(3) 0.042(2) 0.0583(17) -0.0111(18) -0.018(2) 0.0112(16)
C25 0.061(2) 0.048(2) 0.0417(15) -0.021(2) -0.0047(15) 0.0085(15)
C26 0.0428(13) 0.042(2) 0.0376(19) -0.0106(14) -0.0008(11) -0.0017(15)
C11 0.0431(9) 0.0272(7) 0.0366(8) -0.0011(6) 0.0013(7) -0.0019(6)
C12 0.0458(10) 0.0428(9) 0.0435(9) -0.0006(7) -0.0010(8) 0.0081(7)
C13 0.0408(10) 0.0540(11) 0.0549(11) -0.0038(8) 0.0022(8) 0.0029(9)
C14 0.0540(11) 0.0424(9) 0.0468(10) -0.0112(8) 0.0105(8) -0.0020(8)
C15 0.0643(12) 0.0406(9) 0.0373(9) -0.0027(8) 0.0040(8) 0.0043(7)
C16 0.0486(10) 0.0374(8) 0.0377(8) 0.0034(7) -0.0001(7) 0.0005(7)
C3' 0.046(7) 0.030(6) 0.050(6) -0.017(5) 0.000(5) 0.001(4)
C4' 0.045(7) 0.041(5) 0.036(6) -0.007(4) 0.007(5) -0.003(4)
N2' 0.048(7) 0.047(5) 0.038(5) -0.004(5) 0.001(5) 0.002(4)
C5' 0.046(7) 0.040(6) 0.035(6) -0.006(5) -0.003(6) 0.000(5)
C21' 0.039(8) 0.033(6) 0.024(6) -0.007(5) -0.004(5) -0.005(5)
C22' 0.029(7) 0.033(6) 0.043(9) -0.007(5) -0.022(6) -0.012(5)
C23' 0.036(7) 0.035(8) 0.046(11) 0.006(5) -0.014(5) -0.006(8)
C24' 0.042(8) 0.029(7) 0.073(13) 0.010(7) -0.002(8) 0.011(6)
C25' 0.030(6) 0.029(8) 0.042(10) 0.006(5) -0.006(5) 0.005(5)
C26' 0.047(7) 0.030(8) 0.042(7) 0.003(5) -0.001(5) 0.005(6)

loop_
_atom_type_symbol
_atom_type_description
_atom_type_scat_dispersion_real
_atom_type_scat_dispersion_imag
_atom_type_scat_source
C C 0.0033 0.0016 'International Tables Vol C Tables 4.2.6.8 and 6.1.1.4'
H H 0.0000 0.0000 'International Tables Vol C Tables 4.2.6.8 and 6.1.1.4'
N N 0.0061 0.0033 'International Tables Vol C Tables 4.2.6.8 and 6.1.1.4'
O O 0.0106 0.0060 'International Tables Vol C Tables 4.2.6.8 and 6.1.1.4'

loop_
_geom_angle_atom_site_label_1
_geom_angle_atom_site_label_2
_geom_angle_atom_site_label_3
_geom_angle
C3 O1 H1 108.2(15)
C3' O1 H1 128.8(16)
C1 N1 C2 118.61(15)
N1 C1 C11 123.57(15)
N1 C1 H1A 118.2
C11 C1 H1A 118.2
C3' C2 N1 133.2(6)
N1 C2 C3 107.89(15)
N1 C2 H2A 110.1
C3 C2 H2A 110.1
N1 C2 H2B 110.1
C3 C2 H2B 110.1
H2A C2 H2B 108.4
C3' C2 H2C 103.9
N1 C2 H2C 103.9
C3' C2 H2D 103.9
N1 C2 H2D 103.9
H2C C2 H2D 105.4
O1 C3 C4 105.89(16)
O1 C3 C2 108.42(17)
C4 C3 C2 111.88(17)
O1 C3 H3 110.2
C4 C3 H3 110.2
C2 C3 H3 110.2
N2 C4 C3 112.03(18)
N2 C4 H4A 109.2
C3 C4 H4A 109.2
N2 C4 H4B 109.2
C3 C4 H4B 109.2
H4A C4 H4B 107.9
C5 N2 C4 116.9(2)
N2 C5 C21 124.3(2)
N2 C5 H5 117.9
C21 C5 H5 117.9
C22 C21 C26 119.6(3)
C22 C21 C5 121.0(3)
C26 C21 C5 119.4(3)
C23 C22 C21 120.1(4)
C23 C22 H22 120.0
C21 C22 H22 120.0
C22 C23 C24 120.1(4)
C22 C23 H23 119.9
C24 C23 H23 119.9
C25 C24 C23 119.9(3)
C25 C24 H24 120.1
C23 C24 H24 120.1
C24 C25 C26 120.5(3)
C24 C25 H25 119.8
C26 C25 H25 119.8
C25 C26 C21 119.7(3)
C25 C26 H26 120.1
C21 C26 H26 120.1
C12 C11 C16 118.91(15)
C12 C11 C1 122.55(14)
C16 C11 C1 118.49(15)
C13 C12 C11 120.21(16)
C13 C12 H12 119.9
C11 C12 H12 119.9
C12 C13 C14 120.68(17)
C12 C13 H13 119.7
C14 C13 H13 119.7
C15 C14 C13 119.42(16)
C15 C14 H14 120.3
C13 C14 H14 120.3
C14 C15 C16 120.11(16)
C14 C15 H15 119.9
C16 C15 H15 119.9
C15 C16 C11 120.65(16)
C15 C16 H16 119.7
C11 C16 H16 119.7
C2 C3' C4' 99.4(10)
C2 C3' O1 114.7(8)
C4' C3' O1 94.6(9)
C2 C3' H3' 115.1
C4' C3' H3' 115.1
O1 C3' H3' 115.1
N2' C4' C3' 110.6(9)
N2' C4' H4'1 109.5
C3' C4' H4'1 109.5
N2' C4' H4'2 109.5
C3' C4' H4'2 109.5
H4'1 C4' H4'2 108.1
C5' N2' C4' 114.6(12)
N2' C5' C21' 123.3(14)
N2' C5' H5' 118.3
C21' C5' H5' 118.3
C26' C21' C22' 117.3(15)
C26' C21' C5' 119.1(15)
C22' C21' C5' 122.8(16)
C21' C22' C23' 122(2)
C21' C22' H22' 119.2
C23' C22' H22' 119.2
C22' C23' C24' 118.8(19)
C22' C23' H23' 120.6
C24' C23' H23' 120.6
C25' C24' C23' 117.6(17)
C25' C24' H24' 121.2
C23' C24' H24' 121.2
C24' C25' C26' 121.2(16)
C24' C25' H25' 119.4
C26' C25' H25' 119.4
C21' C26' C25' 121.4(15)
C21' C26' H26' 119.3
C25' C26' H26' 119.3

loop_
_geom_bond_atom_site_label_1
_geom_bond_atom_site_label_2
_geom_bond_distance
O1 C3 1.436(2)
O1 C3' 1.522(11)
O1 H1 0.93(3)
N1 C1 1.270(2)
N1 C2 1.451(2)
C1 C11 1.473(2)
C1 H1A 0.9500
C2 C3' 1.359(13)
C2 C3 1.555(3)
C2 H2A 0.9900
C2 H2B 0.9900
C2 H2C 0.9900
C2 H2D 0.9900
C3 C4 1.513(3)
C3 H3 1.0000
C4 N2 1.465(3)
C4 H4A 0.9900
C4 H4B 0.9900
N2 C5 1.259(3)
C5 C21 1.473(3)
C5 H5 0.9500
C21 C22 1.390(4)
C21 C26 1.392(4)
C22 C23 1.380(4)
C22 H22 0.9500
C23 C24 1.392(5)
C23 H23 0.9500
C24 C25 1.372(5)
C24 H24 0.9500
C25 C26 1.389(4)
C25 H25 0.9500
C26 H26 0.9500
C11 C12 1.388(2)
C11 C16 1.394(2)
C12 C13 1.382(2)
C12 H12 0.9500
C13 C14 1.386(3)
C13 H13 0.9500
C14 C15 1.382(3)
C14 H14 0.9500
C15 C16 1.384(2)
C15 H15 0.9500
C16 H16 0.9500
C3' C4' 1.515(14)
C3' H3' 1.0000
C4' N2' 1.492(13)
C4' H4'1 0.9900
C4' H4'2 0.9900
N2' C5' 1.249(15)
C5' C21' 1.508(15)
C5' H5' 0.9500
C21' C26' 1.367(15)
C21' C22' 1.382(16)
C22' C23' 1.389(17)
C22' H22' 0.9500
C23' C24' 1.402(17)
C23' H23' 0.9500
C24' C25' 1.364(16)
C24' H24' 0.9500
C25' C26' 1.384(15)
C25' H25' 0.9500
C26' H26' 0.9500

loop_
_geom_hbond_atom_site_label_D
_geom_hbond_atom_site_label_H
_geom_hbond_atom_site_label_A
_geom_hbond_site_symmetry_A
_geom_hbond_distance_DH
_geom_hbond_distance_HA
_geom_hbond_distance_DA
_geom_hbond_angle_DHA
O1 H1 N1 8_765 0.93(3) 1.92(3) 2.8430(19) 174(2)
C24 H24 Cg1 2_655 0.95 2.88 3.802(5) 164
C15 H15 Cg2 2_664 0.95 2.96 3.796(3) 148
C15 H15 Cg3 2_664 0.95 2.79 3.640(12) 150

loop_
_geom_torsion_atom_site_label_1
_geom_torsion_atom_site_label_2
_geom_torsion_atom_site_label_3
_geom_torsion_atom_site_label_4
_geom_torsion
C2 N1 C1 C11 175.36(14)
C1 N1 C2 C3' -79.8(8)
C1 N1 C2 C3 -102.03(18)
N1 C2 C3 O1 81.51(19)
N1 C2 C3' O1 21.2(14)
N1 C2 C3 C4 -162.08(16)
O1 C3 C4 N2 -177.91(17)
C2 C3 C4 N2 64.2(2)
C3 C4 N2 C5 -158.7(2)
C4 N2 C5 C21 -176.9(3)
N2 C5 C21 C22 -17.6(6)
N2 C5 C21 C26 162.1(3)
C26 C21 C22 C23 -1.6(10)
C5 C21 C22 C23 178.1(6)
C21 C22 C23 C24 -1.5(12)
C22 C23 C24 C25 3.3(11)
C23 C24 C25 C26 -2.1(7)
C24 C25 C26 C21 -0.9(5)
C22 C21 C26 C25 2.8(6)
C5 C21 C26 C25 -176.9(3)
N1 C1 C11 C12 2.0(2)
N1 C1 C11 C16 -175.34(15)
C16 C11 C12 C13 0.4(2)
C1 C11 C12 C13 -176.91(15)
C11 C12 C13 C14 0.9(3)
C12 C13 C14 C15 -1.2(3)
C13 C14 C15 C16 0.2(3)
C14 C15 C16 C11 1.1(3)
C12 C11 C16 C15 -1.3(2)
C1 C11 C16 C15 176.04(14)
N1 C2 C3' C4' -78.4(8)
N1 C2 C3' O1 21.2(14)
C2 C3' C4' N2' -66.3(11)
O1 C3' C4' N2' 177.7(9)
C3' C4' N2' C5' -93.3(14)
C4' N2' C5' C21' -178.5(15)
N2' C5' C21' C26' -169.5(18)
N2' C5' C21' C22' 21(4)
C26' C21' C22' C23' -3(6)
C5' C21' C22' C23' 167(4)
C21' C22' C23' C24' 14(7)
C22' C23' C24' C25' -17(6)
C23' C24' C25' C26' 10(5)
C22' C21' C26' C25' -5(4)
C5' C21' C26' C25' -174.7(19)
C24' C25' C26' C21' 1(4)

_cod_database_fobs_code 2242252
